data_7037938
loop_
_publ_author_name
'Haddow, Mairi F.'
'Jaltai, Judit'
'Hanton, Martin'
'Pringle, Paul G.'
'Rush, Laura E.'
'Sparkes, Hazel A.'
'Woodall, Christopher H.'

_publ_section_title
;
 Aminophobanes: hydrolytic stability, tautomerism and application in
 Cr-catalysed ethene oligomerisation.
;
_journal_issue 5
_journal_name_full 'Dalton transactions (Cambridge, England : 2003)'
_journal_page_first 2294
_journal_page_last 2307
_journal_paper_doi 10.1039/c5dt04394h
_journal_volume 45
_journal_year 2016
_chemical_formula_moiety 'C22 H44 Cl2 N2 P2 Pt'
_chemical_formula_sum 'C22 H44 Cl2 N2 P2 Pt'
_chemical_formula_weight 664.52
_chemical_name_systematic
;
 ?
;
_space_group_crystal_system monoclinic
_space_group_IT_number 14
_space_group_name_Hall '-P 2yn'
_space_group_name_H-M_alt 'P 1 21/n 1'
_symmetry_space_group_name_Hall '-P 2yn'
_symmetry_space_group_name_H-M 'P 1 21/n 1'
_atom_sites_solution_hydrogens mixed
_atom_sites_solution_primary direct
_audit_creation_date 2013-12-09
_audit_creation_method
;
Olex2 1.2
(compiled 2013.11.15 svn.r2834 for OlexSys, GUI svn.r4720)
;
_audit_update_record
;
2015-10-26 deposited with the CCDC.
2016-01-11 downloaded from the CCDC.
;
_cell_angle_alpha 90
_cell_angle_beta 92.139(2)
_cell_angle_gamma 90
_cell_formula_units_Z 2
_cell_length_a 9.9057(7)
_cell_length_b 7.2983(5)
_cell_length_c 17.7434(13)
_cell_measurement_reflns_used 9005
_cell_measurement_temperature 100(2)
_cell_measurement_theta_max 33.08
_cell_measurement_theta_min 2.30
_cell_volume 1281.86(16)
_computing_molecular_graphics 'Olex2 (Dolomanov et al., 2009)'
_computing_publication_material 'Olex2 (Dolomanov et al., 2009)'
_computing_structure_refinement 'XL (Sheldrick, 2008)'
_computing_structure_solution 'ShelXS (Sheldrick, 2008)'
_diffrn_ambient_temperature 99.99
_diffrn_measured_fraction_theta_full 1.000
_diffrn_measured_fraction_theta_max 0.958
_diffrn_measurement_device_type 'Bruker APEX-II CCD'
_diffrn_measurement_method '\f and \w scans'
_diffrn_radiation_monochromator graphite
_diffrn_radiation_type MoK\a
_diffrn_radiation_wavelength 0.71073
_diffrn_reflns_av_R_equivalents 0.0365
_diffrn_reflns_av_unetI/netI 0.0203
_diffrn_reflns_laue_measured_fraction_full 1.000
_diffrn_reflns_laue_measured_fraction_max 0.958
_diffrn_reflns_limit_h_max 15
_diffrn_reflns_limit_h_min -15
_diffrn_reflns_limit_k_max 10
_diffrn_reflns_limit_k_min -11
_diffrn_reflns_limit_l_max 26
_diffrn_reflns_limit_l_min -27
_diffrn_reflns_number 46419
_diffrn_reflns_point_group_measured_fraction_full 1.000
_diffrn_reflns_point_group_measured_fraction_max 0.958
_diffrn_reflns_theta_full 26.000
_diffrn_reflns_theta_max 33.216
_diffrn_reflns_theta_min 2.297
_diffrn_standards_number 0
_exptl_absorpt_coefficient_mu 5.819
_exptl_absorpt_correction_T_max 0.7465
_exptl_absorpt_correction_T_min 0.4124
_exptl_absorpt_correction_type multi-scan
_exptl_absorpt_process_details
;
SADABS-2012/1 (Bruker,2012) was used for absorption correction.
wR2(int) was 0.1194 before and 0.0514 after correction.
The Ratio of minimum to maximum transmission is 0.5524.
The \l/2 correction factor is 0.0015.
;
_exptl_crystal_colour yellow
_exptl_crystal_density_diffrn 1.722
_exptl_crystal_description plate
_exptl_crystal_F_000 664
_exptl_crystal_size_max 0.6
_exptl_crystal_size_mid 0.25
_exptl_crystal_size_min 0.1
_refine_diff_density_max 4.078
_refine_diff_density_min -1.912
_refine_diff_density_rms 0.183
_refine_ls_extinction_method none
_refine_ls_goodness_of_fit_ref 1.078
_refine_ls_hydrogen_treatment mixed
_refine_ls_matrix_type full
_refine_ls_number_parameters 139
_refine_ls_number_reflns 4710
_refine_ls_number_restraints 0
_refine_ls_restrained_S_all 1.078
_refine_ls_R_factor_all 0.0357
_refine_ls_R_factor_gt 0.0304
_refine_ls_shift/su_max 0.000
_refine_ls_shift/su_mean 0.000
_refine_ls_structure_factor_coef Fsqd
_refine_ls_weighting_details 'w=1/[\s^2^(Fo^2^)+(0.0318P)^2^+6.1237P] where P=(Fo^2^+2Fc^2^)/3'
_refine_ls_weighting_scheme calc
_refine_ls_wR_factor_gt 0.0717
_refine_ls_wR_factor_ref 0.0745
_reflns_Friedel_coverage 0.000
_reflns_number_gt 4215
_reflns_number_total 4710
_reflns_threshold_expression 'I > 2\s(I)'
_cod_data_source_file c5dt04394h1.cif
_cod_data_source_block lr302
_cod_depositor_comments 'Adding full bibliography for 7037938--7037946.cif.'
_cod_database_code 7037938
_shelxl_version_number 2013-3
_shelx_space_group_comment
;
The symmetry employed for this shelxl refinement is uniquely defined
by the following loop, which should always be used as a source of
symmetry information in preference to the above space-group names.
They are only intended as comments.
;
_shelx_estimated_absorpt_t_max 0.594
_shelx_estimated_absorpt_t_min 0.128
_olex2_refinement_description
;
1. Others
 Fixed Uiso: H2A(0.018) H2B(0.018) H3A(0.021) H3B(0.021) H4A(0.02) H4B(0.02)
 H5(0.016) H6A(0.021) H6B(0.021) H7A(0.02) H7B(0.02) H8A(0.018) H8B(0.018)
 H9(0.02) H10A(0.041) H10B(0.041) H10C(0.041) H11A(0.048) H11B(0.048)
 H11C(0.048)
 Fixed X: Pt1(0.5) H2A(0.2493) H2B(0.281) H3A(0.2386) H3B(0.3282) H4A(0.4229)
 H4B(0.45) H5(0.6491) H6A(0.6509) H6B(0.7322) H7A(0.6102) H7B(0.4752)
 H8A(0.5912) H8B(0.4447) H9(0.8149) H10A(0.9599) H10B(1.0289) H10C(0.9689)
 H11A(0.7169) H11B(0.877) H11C(0.8107)
 Fixed Y: Pt1(0.5) H2A(0.8545) H2B(0.7043) H3A(0.5408) H3B(0.6737) H4A(0.3908)
 H4B(0.409) H5(0.4619) H6A(0.6211) H6B(0.7319) H7A(0.9461) H7B(0.8265)
 H8A(1.0384) H8B(1.0641) H9(0.5827) H10A(0.9153) H10B(0.7348) H10C(0.7331)
 H11A(0.7264) H11B(0.7107) H11C(0.9024)
 Fixed Z: Pt1(0) H2A(0.1623) H2B(0.1002) H3A(0.2059) H3B(0.2589) H4A(0.1636)
 H4B(0.2524) H5(0.1855) H6A(0.3009) H6B(0.2397) H7A(0.3029) H7B(0.2959)
 H8A(0.1799) H8B(0.2127) H9(0.0478) H10A(0.0781) H10B(0.0458) H10C(0.1283)
 H11A(-0.0598) H11B(-0.0673) H11C(-0.0453)
;

loop_
_space_group_symop_operation_xyz
'x, y, z'
'-x+1/2, y+1/2, -z+1/2'
'-x, -y, -z'
'x-1/2, -y-1/2, z-1/2'

loop_
_atom_site_label
_atom_site_type_symbol
_atom_site_fract_x
_atom_site_fract_y
_atom_site_fract_z
_atom_site_U_iso_or_equiv
_atom_site_adp_type
_atom_site_occupancy
_atom_site_symmetry_multiplicity
_atom_site_calc_flag
_atom_site_refinement_flags
Pt1 Pt 0.5000 0.5000 0.0000 0.00978(5) Uani 1 2 d S
Cl1 Cl 0.36177(8) 0.73152(10) -0.04837(4) 0.01627(13) Uani 1 1 d .
P1 P 0.56750(7) 0.68508(10) 0.10066(4) 0.00980(12) Uani 1 1 d .
N1 N 0.7122(3) 0.7993(4) 0.08757(16) 0.0156(5) Uani 1 1 d D
C1 C 0.4498(3) 0.8603(4) 0.13137(17) 0.0128(5) Uani 1 1 d .
C2 C 0.3160(3) 0.7613(4) 0.14762(18) 0.0153(5) Uani 1 1 d .
H2A H 0.2493 0.8545 0.1623 0.018 Uiso 1 1 calc R
H2B H 0.2810 0.7043 0.1002 0.018 Uiso 1 1 calc R
C3 C 0.3234(3) 0.6127(5) 0.20904(18) 0.0176(6) Uani 1 1 d .
H3A H 0.2386 0.5408 0.2059 0.021 Uiso 1 1 calc R
H3B H 0.3282 0.6737 0.2589 0.021 Uiso 1 1 calc R
C4 C 0.4435(3) 0.4793(4) 0.20471(19) 0.0169(5) Uani 1 1 d .
H4A H 0.4229 0.3908 0.1636 0.020 Uiso 1 1 calc R
H4B H 0.4500 0.4090 0.2524 0.020 Uiso 1 1 calc R
C5 C 0.5835(3) 0.5646(4) 0.19126(17) 0.0134(5) Uani 1 1 d .
H5 H 0.6491 0.4619 0.1855 0.016 Uiso 1 1 calc R
C6 C 0.6408(3) 0.6923(5) 0.25357(18) 0.0171(5) Uani 1 1 d .
H6A H 0.6509 0.6211 0.3009 0.021 Uiso 1 1 calc R
H6B H 0.7322 0.7319 0.2397 0.021 Uiso 1 1 calc R
C7 C 0.5565(3) 0.8638(4) 0.26904(18) 0.0171(5) Uani 1 1 d .
H7A H 0.6102 0.9461 0.3029 0.020 Uiso 1 1 calc R
H7B H 0.4752 0.8265 0.2959 0.020 Uiso 1 1 calc R
C8 C 0.5117(3) 0.9714(4) 0.19802(18) 0.0152(5) Uani 1 1 d .
H8A H 0.5912 1.0384 0.1799 0.018 Uiso 1 1 calc R
H8B H 0.4447 1.0641 0.2127 0.018 Uiso 1 1 calc R
C9 C 0.8202(3) 0.7191(4) 0.04336(19) 0.0170(5) Uani 1 1 d .
H9 H 0.8149 0.5827 0.0478 0.020 Uiso 1 1 calc R
C10 C 0.9567(3) 0.7811(6) 0.0769(2) 0.0274(7) Uani 1 1 d .
H10A H 0.9599 0.9153 0.0781 0.041 Uiso 1 1 calc R
H10B H 1.0289 0.7348 0.0458 0.041 Uiso 1 1 calc R
H10C H 0.9689 0.7331 0.1283 0.041 Uiso 1 1 calc R
C11 C 0.8048(4) 0.7691(7) -0.0396(2) 0.0317(9) Uani 1 1 d .
H11A H 0.7169 0.7264 -0.0598 0.048 Uiso 1 1 calc R
H11B H 0.8770 0.7107 -0.0673 0.048 Uiso 1 1 calc R
H11C H 0.8107 0.9024 -0.0453 0.048 Uiso 1 1 calc R
H1 H 0.435(4) 0.941(6) 0.092(2) 0.013(9) Uiso 1 1 d .
H1N H 0.699(5) 0.918(3) 0.082(3) 0.026(12) Uiso 1 1 d D

loop_
_atom_site_aniso_label
_atom_site_aniso_U_11
_atom_site_aniso_U_22
_atom_site_aniso_U_33
_atom_site_aniso_U_23
_atom_site_aniso_U_13
_atom_site_aniso_U_12
Pt1 0.01026(7) 0.00767(7) 0.01150(7) 0.00097(5) 0.00188(4) -0.00051(5)
Cl1 0.0211(3) 0.0108(3) 0.0168(3) 0.0005(2) -0.0006(2) 0.0044(2)
P1 0.0086(3) 0.0083(3) 0.0127(3) 0.0006(2) 0.0022(2) -0.0004(2)
N1 0.0123(10) 0.0146(11) 0.0204(12) -0.0022(9) 0.0056(9) -0.0034(9)
C1 0.0119(11) 0.0100(11) 0.0167(13) 0.0005(9) 0.0034(9) 0.0022(9)
C2 0.0105(11) 0.0186(13) 0.0170(13) -0.0011(11) 0.0026(9) 0.0013(10)
C3 0.0139(12) 0.0202(14) 0.0190(14) 0.0014(11) 0.0052(10) -0.0042(10)
C4 0.0212(14) 0.0131(12) 0.0165(13) 0.0028(10) 0.0027(11) -0.0029(10)
C5 0.0128(11) 0.0134(12) 0.0140(12) 0.0005(10) -0.0004(9) 0.0013(10)
C6 0.0164(12) 0.0188(14) 0.0160(13) -0.0026(11) -0.0023(10) 0.0022(11)
C7 0.0184(13) 0.0172(13) 0.0157(13) -0.0033(10) 0.0013(10) -0.0009(10)
C8 0.0175(13) 0.0111(11) 0.0172(13) -0.0021(10) 0.0036(10) -0.0002(9)
C9 0.0113(11) 0.0181(13) 0.0218(14) -0.0017(11) 0.0038(10) -0.0033(10)
C10 0.0123(13) 0.040(2) 0.0300(18) -0.0008(16) 0.0008(12) -0.0055(13)
C11 0.0225(16) 0.056(3) 0.0172(15) -0.0014(16) 0.0056(12) -0.0106(17)

loop_
_atom_type_symbol
_atom_type_description
_atom_type_scat_dispersion_real
_atom_type_scat_dispersion_imag
_atom_type_scat_source
C C 0.0033 0.0016 'International Tables Vol C Tables 4.2.6.8 and 6.1.1.4'
H H 0.0000 0.0000 'International Tables Vol C Tables 4.2.6.8 and 6.1.1.4'
Cl Cl 0.1484 0.1585 'International Tables Vol C Tables 4.2.6.8 and 6.1.1.4'
N N 0.0061 0.0033 'International Tables Vol C Tables 4.2.6.8 and 6.1.1.4'
P P 0.1023 0.0942 'International Tables Vol C Tables 4.2.6.8 and 6.1.1.4'
Pt Pt -1.7033 8.3905 'International Tables Vol C Tables 4.2.6.8 and 6.1.1.4'

loop_
_geom_angle_atom_site_label_1
_geom_angle_atom_site_label_2
_geom_angle_atom_site_label_3
_geom_angle
_geom_angle_site_symmetry_1
_geom_angle_site_symmetry_3
Cl1 Pt1 Cl1 180.0 3_665 .
P1 Pt1 Cl1 89.43(3) 3_665 .
P1 Pt1 Cl1 90.57(3) . .
P1 Pt1 Cl1 89.43(3) . 3_665
P1 Pt1 Cl1 90.57(3) 3_665 3_665
P1 Pt1 P1 180.0 3_665 .
N1 P1 Pt1 113.91(10) . .
N1 P1 C1 104.54(13) . .
N1 P1 C5 108.21(14) . .
C1 P1 Pt1 117.94(10) . .
C1 P1 C5 96.27(14) . .
C5 P1 Pt1 114.15(10) . .
P1 N1 H1N 112(3) . .
C9 N1 P1 121.1(2) . .
C9 N1 H1N 116(3) . .
P1 C1 H1 107(3) . .
C2 C1 P1 106.8(2) . .
C2 C1 H1 109(3) . .
C8 C1 P1 110.9(2) . .
C8 C1 C2 115.0(2) . .
C8 C1 H1 107(3) . .
C1 C2 H2A 108.2 . .
C1 C2 H2B 108.2 . .
H2A C2 H2B 107.4 . .
C3 C2 C1 116.3(2) . .
C3 C2 H2A 108.2 . .
C3 C2 H2B 108.2 . .
C2 C3 H3A 108.5 . .
C2 C3 H3B 108.5 . .
C2 C3 C4 115.3(2) . .
H3A C3 H3B 107.5 . .
C4 C3 H3A 108.5 . .
C4 C3 H3B 108.5 . .
C3 C4 H4A 108.1 . .
C3 C4 H4B 108.1 . .
C3 C4 C5 116.8(2) . .
H4A C4 H4B 107.3 . .
C5 C4 H4A 108.1 . .
C5 C4 H4B 108.1 . .
P1 C5 H5 107.7 . .
C4 C5 P1 106.2(2) . .
C4 C5 H5 107.7 . .
C6 C5 P1 110.9(2) . .
C6 C5 C4 116.2(3) . .
C6 C5 H5 107.7 . .
C5 C6 H6A 108.4 . .
C5 C6 H6B 108.4 . .
H6A C6 H6B 107.4 . .
C7 C6 C5 115.7(2) . .
C7 C6 H6A 108.4 . .
C7 C6 H6B 108.4 . .
C6 C7 H7A 108.7 . .
C6 C7 H7B 108.7 . .
C6 C7 C8 114.4(3) . .
H7A C7 H7B 107.6 . .
C8 C7 H7A 108.7 . .
C8 C7 H7B 108.7 . .
C1 C8 H8A 108.0 . .
C1 C8 H8B 108.0 . .
C7 C8 C1 117.1(2) . .
C7 C8 H8A 108.0 . .
C7 C8 H8B 108.0 . .
H8A C8 H8B 107.3 . .
N1 C9 H9 108.2 . .
N1 C9 C10 109.0(3) . .
N1 C9 C11 111.9(3) . .
C10 C9 H9 108.2 . .
C11 C9 H9 108.2 . .
C11 C9 C10 111.2(3) . .
C9 C10 H10A 109.5 . .
C9 C10 H10B 109.5 . .
C9 C10 H10C 109.5 . .
H10A C10 H10B 109.5 . .
H10A C10 H10C 109.5 . .
H10B C10 H10C 109.5 . .
C9 C11 H11A 109.5 . .
C9 C11 H11B 109.5 . .
C9 C11 H11C 109.5 . .
H11A C11 H11B 109.5 . .
H11A C11 H11C 109.5 . .
H11B C11 H11C 109.5 . .

loop_
_geom_bond_atom_site_label_1
_geom_bond_atom_site_label_2
_geom_bond_distance
_geom_bond_site_symmetry_2
Pt1 Cl1 2.3193(7) .
Pt1 Cl1 2.3193(7) 3_665
Pt1 P1 2.3178(7) .
Pt1 P1 2.3178(7) 3_665
P1 N1 1.681(3) .
P1 C1 1.828(3) .
P1 C5 1.834(3) .
N1 C9 1.472(4) .
N1 H1N 0.879(19) .
C1 C2 1.546(4) .
C1 C8 1.542(4) .
C1 H1 0.93(4) .
C2 H2A 0.9900 .
C2 H2B 0.9900 .
C2 C3 1.537(5) .
C3 H3A 0.9900 .
C3 H3B 0.9900 .
C3 C4 1.542(5) .
C4 H4A 0.9900 .
C4 H4B 0.9900 .
C4 C5 1.547(4) .
C5 H5 1.0000 .
C5 C6 1.538(4) .
C6 H6A 0.9900 .
C6 H6B 0.9900 .
C6 C7 1.535(4) .
C7 H7A 0.9900 .
C7 H7B 0.9900 .
C7 C8 1.536(5) .
C8 H8A 0.9900 .
C8 H8B 0.9900 .
C9 H9 1.0000 .
C9 C10 1.525(5) .
C9 C11 1.519(5) .
C10 H10A 0.9800 .
C10 H10B 0.9800 .
C10 H10C 0.9800 .
C11 H11A 0.9800 .
C11 H11B 0.9800 .
C11 H11C 0.9800 .

loop_
_geom_torsion_atom_site_label_1
_geom_torsion_atom_site_label_2
_geom_torsion_atom_site_label_3
_geom_torsion_atom_site_label_4
_geom_torsion
_geom_torsion_site_symmetry_1
Pt1 P1 N1 C9 -32.9(3) .
Pt1 P1 C1 C2 54.7(2) .
Pt1 P1 C1 C8 -179.36(16) .
Pt1 P1 C5 C4 -58.0(2) .
Pt1 P1 C5 C6 174.87(16) .
Cl1 Pt1 P1 N1 -94.91(11) .
Cl1 Pt1 P1 N1 85.09(11) 3_665
Cl1 Pt1 P1 C1 28.19(11) .
Cl1 Pt1 P1 C1 -151.81(11) 3_665
Cl1 Pt1 P1 C5 140.11(10) .
Cl1 Pt1 P1 C5 -39.89(10) 3_665
P1 N1 C9 C10 -146.2(3) .
P1 N1 C9 C11 90.4(3) .
P1 C1 C2 C3 60.3(3) .
P1 C1 C8 C7 -57.8(3) .
P1 C5 C6 C7 60.1(3) .
N1 P1 C1 C2 -177.6(2) .
N1 P1 C1 C8 -51.7(2) .
N1 P1 C5 C4 174.1(2) .
N1 P1 C5 C6 46.9(2) .
C1 P1 N1 C9 -163.0(2) .
C1 P1 C5 C4 66.5(2) .
C1 P1 C5 C6 -60.7(2) .
C1 C2 C3 C4 -45.2(4) .
C2 C1 C8 C7 63.5(3) .
C2 C3 C4 C5 45.4(4) .
C3 C4 C5 P1 -60.1(3) .
C3 C4 C5 C6 63.8(4) .
C4 C5 C6 C7 -61.3(4) .
C5 P1 N1 C9 95.2(3) .
C5 P1 C1 C2 -67.0(2) .
C5 P1 C1 C8 59.0(2) .
C5 C6 C7 C8 -48.2(4) .
C6 C7 C8 C1 47.3(4) .
C8 C1 C2 C3 -63.1(3) .
